data_1563173
loop_
_publ_author_name
'Matveevskaya, Vladislava V.'
'Pavlov, Dmitry I.'
'Samsonenko, Denis G.'
'Ermakova, Ekaterina A.'
'Klyushova, Lyubov S.'
'Baykov, Sergey V.'
'Boyarskiy, Vadim P.'
'Potapov, Andrei S.'

_publ_section_title
;
 Synthesis and Structural Characterization of Half-Sandwich
 Arene--Ruthenium(II) Complexes with Bis(imidazol-1-yl)methane, Imidazole
 and Benzimidazole
;
_journal_issue 5
_journal_name_full Inorganics
_journal_page_first 34
_journal_paper_doi 10.3390/inorganics9050034
_journal_volume 9
_journal_year 2021
_chemical_formula_moiety 'C16 H22 Cl N4 Ru, Cl'
_chemical_formula_sum 'C16 H22 Cl2 N4 Ru'
_chemical_formula_weight 442.34
_space_group_crystal_system monoclinic
_space_group_IT_number 14
_space_group_name_Hall '-P 2yn'
_space_group_name_H-M_alt 'P 1 21/n 1'
_atom_sites_solution_hydrogens geom
_atom_sites_solution_primary dual
_audit_creation_date 2019-11-05
_audit_creation_method
;
Olex2 1.2
(compiled 2018.05.29 svn.r3508 for OlexSys, GUI svn.r5506)
;
_cell_angle_alpha 90
_cell_angle_beta 97.019(2)
_cell_angle_gamma 90
_cell_formula_units_Z 4
_cell_length_a 9.3972(2)
_cell_length_b 17.3629(3)
_cell_length_c 12.9511(3)
_cell_measurement_reflns_used 6284
_cell_measurement_temperature 300.48(10)
_cell_measurement_theta_max 32.1080
_cell_measurement_theta_min 3.0790
_cell_volume 2097.30(8)
_computing_cell_refinement
;
CrysAlisPro, Agilent Technologies,
Version 1.171.36.32 (release 02-08-2013 CrysAlis171 .NET)
(compiled Aug  2 2013,16:46:58)
;
_computing_data_collection
;
CrysAlisPro, Agilent Technologies,
Version 1.171.36.32 (release 02-08-2013 CrysAlis171 .NET)
(compiled Aug  2 2013,16:46:58)
;
_computing_data_reduction
;
CrysAlisPro, Agilent Technologies,
Version 1.171.36.32 (release 02-08-2013 CrysAlis171 .NET)
(compiled Aug  2 2013,16:46:58)
;
_computing_molecular_graphics 'Olex2 (Dolomanov et al., 2009)'
_computing_publication_material 'Olex2 (Dolomanov et al., 2009)'
_computing_structure_refinement 'ShelXL (Sheldrick, 2015)'
_computing_structure_solution 'ShelXT (Sheldrick, 2015)'
_diffrn_ambient_temperature 300.48(10)
_diffrn_detector_area_resol_mean 16.2096
_diffrn_measured_fraction_theta_full 0.998
_diffrn_measured_fraction_theta_max 0.882
_diffrn_measurement_details
;
#__ type_ start__ end____ width___ exp.time_
  1 omega  -93.00  -11.00   1.0000   60.0000
omega____ theta____ kappa____ phi______ frames
    -      -25.4311  -57.0000 -120.0000 82

#__ type_ start__ end____ width___ exp.time_
  2 omega  -90.00   35.00   1.0000   60.0000
omega____ theta____ kappa____ phi______ frames
    -      -25.4311    0.0000   60.0000 125

#__ type_ start__ end____ width___ exp.time_
  3 omega   62.00  102.00   1.0000   60.0000
omega____ theta____ kappa____ phi______ frames
    -       26.3686  178.0000   90.0000 40
;
_diffrn_measurement_device_type 'Xcalibur, Eos'
_diffrn_measurement_method '\w scans'
_diffrn_orient_matrix_UB_11 -0.0142908000
_diffrn_orient_matrix_UB_12 0.0152020000
_diffrn_orient_matrix_UB_13 -0.0511038000
_diffrn_orient_matrix_UB_21 -0.0744686000
_diffrn_orient_matrix_UB_22 -0.0003488000
_diffrn_orient_matrix_UB_23 0.0041847000
_diffrn_orient_matrix_UB_31 0.0051202000
_diffrn_orient_matrix_UB_32 0.0379229000
_diffrn_orient_matrix_UB_33 0.0205146000
_diffrn_radiation_monochromator graphite
_diffrn_radiation_type MoK\a
_diffrn_radiation_wavelength 0.71073
_diffrn_reflns_av_R_equivalents 0.0242
_diffrn_reflns_av_unetI/netI 0.0372
_diffrn_reflns_Laue_measured_fraction_full 0.998
_diffrn_reflns_Laue_measured_fraction_max 0.882
_diffrn_reflns_limit_h_max 13
_diffrn_reflns_limit_h_min -14
_diffrn_reflns_limit_k_max 24
_diffrn_reflns_limit_k_min -25
_diffrn_reflns_limit_l_max 12
_diffrn_reflns_limit_l_min -19
_diffrn_reflns_number 12806
_diffrn_reflns_point_group_measured_fraction_full 0.998
_diffrn_reflns_point_group_measured_fraction_max 0.882
_diffrn_reflns_theta_full 25.242
_diffrn_reflns_theta_max 32.427
_diffrn_reflns_theta_min 2.831
_diffrn_source 'Enhance (Mo) X-ray Source'
_exptl_absorpt_coefficient_mu 1.006
_exptl_absorpt_correction_T_max 1.00000
_exptl_absorpt_correction_T_min 0.99283
_exptl_absorpt_correction_type multi-scan
_exptl_absorpt_process_details
;
CrysAlisPro, Agilent Technologies,
Version 1.171.36.32 (release 02-08-2013 CrysAlis171 .NET)
(compiled Aug  2 2013,16:46:58)
Empirical absorption correction using spherical harmonics,
 implemented in SCALE3 ABSPACK scaling algorithm.
;
_exptl_crystal_colour yellow
_exptl_crystal_density_diffrn 1.401
_exptl_crystal_description block
_exptl_crystal_F_000 896
_exptl_crystal_size_max 0.100
_exptl_crystal_size_mid 0.050
_exptl_crystal_size_min 0.010
_refine_diff_density_max 0.768
_refine_diff_density_min -0.440
_refine_diff_density_rms 0.079
_refine_ls_extinction_method none
_refine_ls_goodness_of_fit_ref 1.032
_refine_ls_hydrogen_treatment constr
_refine_ls_matrix_type full
_refine_ls_number_parameters 211
_refine_ls_number_reflns 6659
_refine_ls_number_restraints 0
_refine_ls_restrained_S_all 1.032
_refine_ls_R_factor_all 0.0340
_refine_ls_R_factor_gt 0.0274
_refine_ls_shift/su_max 0.002
_refine_ls_shift/su_mean 0.000
_refine_ls_structure_factor_coef Fsqd
_refine_ls_weighting_details 'w=1/[\s^2^(Fo^2^)+(0.0234P)^2^+0.6145P] where P=(Fo^2^+2Fc^2^)/3'
_refine_ls_weighting_scheme calc
_refine_ls_wR_factor_gt 0.0600
_refine_ls_wR_factor_ref 0.0624
_reflns_Friedel_coverage 0.000
_reflns_number_gt 5747
_reflns_number_total 6659
_reflns_threshold_expression 'I > 2\s(I)'
_cod_data_source_file Comp1.cif
_cod_data_source_block 1ver0-13960_acd-20
_cod_database_code 1563173
_shelx_shelxl_version_number 2018/3
_chemical_oxdiff_formula 'C16 H20 Cl1 N4 Ru1'
_shelx_space_group_comment
;
The symmetry employed for this shelxl refinement is uniquely defined
by the following loop, which should always be used as a source of
symmetry information in preference to the above space-group names.
They are only intended as comments.
;
_reflns_odcompleteness_completeness 99.89
_reflns_odcompleteness_iscentric 1
_reflns_odcompleteness_theta 30.01
_olex2_refinement_description
;
1. Fixed Uiso
 At 1.2 times of:
  All C(H) groups, All N(H) groups
 At 1.5 times of:
  All C(H,H,H) groups
2.a Ternary CH refined with riding coordinates:
 C00L(H00M)
2.b Aromatic/amide H refined with riding coordinates:
 N006(H006), N007(H007), C008(H008), C00B(H00B), C00C(H00C), C00D(H00D),
 C00E(H00E), C00F(H00F), C00G(H00G), C00H(H00H), C00I(H00I), C00J(H00J)
2.c Idealised Me refined as rotating group:
 C00K(H00A,H00K,H00L), C00M(H00N,H00O,H00P), C00N(H00Q,H00R,H00S)
;
_olex2_submission_special_instructions 'No special instructions were received'

loop_
_space_group_symop_operation_xyz
'x, y, z'
'-x+1/2, y+1/2, -z+1/2'
'-x, -y, -z'
'x-1/2, -y-1/2, z-1/2'

loop_
_atom_site_label
_atom_site_type_symbol
_atom_site_fract_x
_atom_site_fract_y
_atom_site_fract_z
_atom_site_U_iso_or_equiv
_atom_site_adp_type
_atom_site_occupancy
_atom_site_site_symmetry_order
_atom_site_calc_flag
_atom_site_refinement_flags_posn
_atom_site_refinement_flags_adp
_atom_site_refinement_flags_occupancy
_atom_site_disorder_assembly
_atom_site_disorder_group
Ru01 Ru 0.24853(2) 0.67412(2) 0.28872(2) 0.01190(4) Uani 1 1 d . . . . .
Cl02 Cl 0.31916(5) 0.68047(2) 0.47460(3) 0.01933(8) Uani 1 1 d . . . . .
Cl03 Cl 0.87627(4) 0.88445(2) 0.44191(3) 0.01976(9) Uani 1 1 d . . . . .
N004 N 0.37019(14) 0.57188(8) 0.28839(11) 0.0141(3) Uani 1 1 d . . . . .
N005 N 0.44580(15) 0.72743(8) 0.27061(11) 0.0151(3) Uani 1 1 d . . . . .
N006 N 0.49417(15) 0.47792(8) 0.22962(11) 0.0181(3) Uani 1 1 d . . . . .
H006 H 0.535345 0.449854 0.187290 0.022 Uiso 1 1 calc R . . . .
N007 N 0.63826(18) 0.79974(10) 0.29715(13) 0.0269(3) Uani 1 1 d . . . . .
H007 H 0.702012 0.830212 0.327960 0.032 Uiso 1 1 calc R . . . .
C008 C 0.04231(18) 0.71977(10) 0.31989(13) 0.0180(3) Uani 1 1 d . . . . .
H008 H 0.014285 0.737912 0.381880 0.022 Uiso 1 1 calc R . . . .
C009 C 0.02257(17) 0.64024(10) 0.29492(13) 0.0167(3) Uani 1 1 d . . . . .
C00A C 0.14758(18) 0.74544(10) 0.15887(14) 0.0184(3) Uani 1 1 d . . . . .
C00B C 0.10275(18) 0.77197(10) 0.25409(14) 0.0186(3) Uani 1 1 d . . . . .
H00B H 0.113388 0.823567 0.272699 0.022 Uiso 1 1 calc R . . . .
C00C C 0.49461(19) 0.46487(10) 0.33397(14) 0.0187(3) Uani 1 1 d . . . . .
H00C H 0.538808 0.424355 0.372435 0.022 Uiso 1 1 calc R . . . .
C00D C 0.41819(18) 0.54220(10) 0.20506(13) 0.0170(3) Uani 1 1 d . . . . .
H00D H 0.401520 0.563060 0.138536 0.020 Uiso 1 1 calc R . . . .
C00E C 0.07007(17) 0.61493(10) 0.20081(13) 0.0170(3) Uani 1 1 d . . . . .
H00E H 0.061378 0.563128 0.182865 0.020 Uiso 1 1 calc R . . . .
C00F C 0.13076(18) 0.66683(10) 0.13303(13) 0.0181(3) Uani 1 1 d . . . . .
H00F H 0.159494 0.648700 0.071251 0.022 Uiso 1 1 calc R . . . .
C00G C 0.41724(18) 0.52319(10) 0.37000(13) 0.0170(3) Uani 1 1 d . . . . .
H00G H 0.398983 0.529304 0.438502 0.020 Uiso 1 1 calc R . . . .
C00H C 0.5233(2) 0.77249(10) 0.33738(15) 0.0224(4) Uani 1 1 d . . . . .
H00H H 0.501132 0.783911 0.403740 0.027 Uiso 1 1 calc R . . . .
C00I C 0.6368(2) 0.77103(12) 0.19958(15) 0.0263(4) Uani 1 1 d . . . . .
H00I H 0.703549 0.780265 0.153606 0.032 Uiso 1 1 calc R . . . .
C00J C 0.51732(19) 0.72580(11) 0.18268(14) 0.0223(4) Uani 1 1 d . . . . .
H00J H 0.488385 0.698318 0.122103 0.027 Uiso 1 1 calc R . . . .
C00K C 0.2146(2) 0.80024(12) 0.08925(16) 0.0257(4) Uani 1 1 d . . . . .
H00A H 0.271810 0.837223 0.130927 0.039 Uiso 1 1 calc GR . . . .
H00K H 0.140710 0.826454 0.044939 0.039 Uiso 1 1 calc GR . . . .
H00L H 0.274247 0.772074 0.047356 0.039 Uiso 1 1 calc GR . . . .
C00L C -0.04304(19) 0.58763(11) 0.36917(14) 0.0219(4) Uani 1 1 d . . . . .
H00M H -0.004164 0.602203 0.440146 0.026 Uiso 1 1 calc R . . . .
C00M C -0.0090(3) 0.50235(12) 0.35450(19) 0.0366(5) Uani 1 1 d . . . . .
H00N H -0.049355 0.486093 0.286316 0.055 Uiso 1 1 calc GR . . . .
H00O H -0.049308 0.472292 0.405944 0.055 Uiso 1 1 calc GR . . . .
H00P H 0.093067 0.495224 0.362051 0.055 Uiso 1 1 calc GR . . . .
C00N C -0.2062(2) 0.60050(13) 0.35764(17) 0.0315(5) Uani 1 1 d . . . . .
H00Q H -0.225801 0.654261 0.365914 0.047 Uiso 1 1 calc GR . . . .
H00R H -0.246854 0.571470 0.409901 0.047 Uiso 1 1 calc GR . . . .
H00S H -0.247641 0.583811 0.289923 0.047 Uiso 1 1 calc GR . . . .

loop_
_atom_site_aniso_label
_atom_site_aniso_U_11
_atom_site_aniso_U_22
_atom_site_aniso_U_33
_atom_site_aniso_U_23
_atom_site_aniso_U_13
_atom_site_aniso_U_12
Ru01 0.01282(6) 0.01189(6) 0.01095(6) -0.00027(5) 0.00125(4) 0.00185(4)
Cl02 0.02316(19) 0.0231(2) 0.01178(17) -0.00105(15) 0.00222(14) 0.00405(16)
Cl03 0.02138(19) 0.0233(2) 0.01459(18) -0.00042(15) 0.00223(15) -0.00755(16)
N004 0.0148(6) 0.0141(6) 0.0132(6) 0.0004(5) 0.0012(5) 0.0013(5)
N005 0.0161(6) 0.0151(6) 0.0136(6) -0.0008(5) 0.0005(5) -0.0001(5)
N006 0.0199(7) 0.0162(7) 0.0185(7) -0.0022(6) 0.0028(6) 0.0044(5)
N007 0.0278(8) 0.0255(8) 0.0269(9) -0.0031(7) 0.0007(7) -0.0085(7)
C008 0.0165(7) 0.0204(8) 0.0172(8) -0.0005(7) 0.0031(6) 0.0064(6)
C009 0.0144(7) 0.0187(8) 0.0168(8) 0.0008(6) 0.0014(6) 0.0006(6)
C00A 0.0154(7) 0.0227(8) 0.0171(8) 0.0041(7) 0.0015(6) 0.0043(6)
C00B 0.0195(8) 0.0144(7) 0.0217(8) 0.0013(6) 0.0020(7) 0.0055(6)
C00C 0.0208(8) 0.0160(8) 0.0184(8) 0.0023(6) -0.0017(6) 0.0016(6)
C00D 0.0194(8) 0.0157(8) 0.0158(8) 0.0001(6) 0.0018(6) 0.0028(6)
C00E 0.0142(7) 0.0183(8) 0.0175(8) -0.0012(6) -0.0021(6) 0.0010(6)
C00F 0.0146(7) 0.0262(9) 0.0128(7) -0.0012(7) -0.0015(6) 0.0029(6)
C00G 0.0204(8) 0.0168(8) 0.0134(7) 0.0006(6) 0.0002(6) 0.0016(6)
C00H 0.0250(9) 0.0213(9) 0.0203(9) 0.0007(7) 0.0004(7) -0.0009(7)
C00I 0.0240(9) 0.0331(10) 0.0227(9) 0.0020(8) 0.0061(7) -0.0028(8)
C00J 0.0238(9) 0.0251(9) 0.0183(8) -0.0006(7) 0.0034(7) -0.0025(7)
C00K 0.0250(9) 0.0277(9) 0.0245(9) 0.0103(8) 0.0034(7) 0.0030(8)
C00L 0.0220(8) 0.0242(9) 0.0199(8) 0.0023(7) 0.0047(7) -0.0033(7)
C00M 0.0465(13) 0.0268(10) 0.0381(12) 0.0115(9) 0.0123(10) -0.0020(9)
C00N 0.0222(9) 0.0421(12) 0.0321(11) 0.0003(9) 0.0107(8) -0.0082(8)

loop_
_atom_type_symbol
_atom_type_description
_atom_type_scat_dispersion_real
_atom_type_scat_dispersion_imag
_atom_type_scat_source
C C 0.0033 0.0016 'International Tables Vol C Tables 4.2.6.8 and 6.1.1.4'
H H 0.0000 0.0000 'International Tables Vol C Tables 4.2.6.8 and 6.1.1.4'
Cl Cl 0.1484 0.1585 'International Tables Vol C Tables 4.2.6.8 and 6.1.1.4'
N N 0.0061 0.0033 'International Tables Vol C Tables 4.2.6.8 and 6.1.1.4'
Ru Ru -1.2594 0.8363 'International Tables Vol C Tables 4.2.6.8 and 6.1.1.4'

loop_
_geom_angle_atom_site_label_1
_geom_angle_atom_site_label_2
_geom_angle_atom_site_label_3
_geom_angle
_geom_angle_site_symmetry_1
_geom_angle_site_symmetry_3
_geom_angle_publ_flag
N004 Ru01 Cl02 87.57(4) . . ?
N004 Ru01 C008 143.22(6) . . ?
N004 Ru01 C009 107.37(6) . . ?
N004 Ru01 C00A 130.73(6) . . ?
N004 Ru01 C00B 167.20(6) . . ?
N004 Ru01 C00E 89.12(6) . . ?
N004 Ru01 C00F 99.38(6) . . ?
N005 Ru01 Cl02 87.29(4) . . ?
N005 Ru01 N004 83.41(5) . . ?
N005 Ru01 C008 132.45(6) . . ?
N005 Ru01 C009 168.45(6) . . ?
N005 Ru01 C00A 88.33(6) . . ?
N005 Ru01 C00B 99.95(6) . . ?
N005 Ru01 C00E 141.56(6) . . ?
N005 Ru01 C00F 106.02(6) . . ?
C008 Ru01 Cl02 86.62(5) . . ?
C008 Ru01 C009 37.87(6) . . ?
C008 Ru01 C00A 68.13(6) . . ?
C008 Ru01 C00B 37.64(6) . . ?
C008 Ru01 C00F 80.21(6) . . ?
C009 Ru01 Cl02 97.10(5) . . ?
C00A Ru01 Cl02 140.57(5) . . ?
C00A Ru01 C009 81.48(6) . . ?
C00B Ru01 Cl02 104.87(5) . . ?
C00B Ru01 C009 68.63(6) . . ?
C00B Ru01 C00A 37.85(6) . . ?
C00E Ru01 Cl02 130.13(5) . . ?
C00E Ru01 C008 67.72(6) . . ?
C00E Ru01 C009 37.75(6) . . ?
C00E Ru01 C00A 68.46(7) . . ?
C00E Ru01 C00B 80.57(6) . . ?
C00E Ru01 C00F 38.24(6) . . ?
C00F Ru01 Cl02 165.53(5) . . ?
C00F Ru01 C009 68.76(6) . . ?
C00F Ru01 C00A 37.46(6) . . ?
C00F Ru01 C00B 67.82(7) . . ?
C00D N004 Ru01 124.56(11) . . ?
C00D N004 C00G 106.03(13) . . ?
C00G N004 Ru01 129.41(11) . . ?
C00H N005 Ru01 127.57(12) . . ?
C00H N005 C00J 105.42(14) . . ?
C00J N005 Ru01 126.92(11) . . ?
C00D N006 C00C 107.99(14) . . ?
C00H N007 C00I 108.36(17) . . ?
C009 C008 Ru01 72.50(9) . . ?
C00B C008 Ru01 71.85(9) . . ?
C00B C008 C009 122.45(15) . . ?
C008 C009 Ru01 69.63(9) . . ?
C008 C009 C00L 119.55(15) . . ?
C00E C009 Ru01 69.35(9) . . ?
C00E C009 C008 116.70(15) . . ?
C00E C009 C00L 123.73(16) . . ?
C00L C009 Ru01 130.64(12) . . ?
C00B C00A Ru01 70.58(10) . . ?
C00B C00A C00K 120.28(16) . . ?
C00F C00A Ru01 70.31(10) . . ?
C00F C00A C00B 118.77(15) . . ?
C00F C00A C00K 120.94(16) . . ?
C00K C00A Ru01 129.81(13) . . ?
C008 C00B Ru01 70.51(10) . . ?
C008 C00B C00A 119.86(16) . . ?
C00A C00B Ru01 71.58(9) . . ?
C00G C00C N006 106.12(15) . . ?
N004 C00D N006 110.78(15) . . ?
C009 C00E Ru01 72.91(10) . . ?
C009 C00E C00F 121.68(16) . . ?
C00F C00E Ru01 71.43(10) . . ?
C00A C00F Ru01 72.23(10) . . ?
C00A C00F C00E 120.52(15) . . ?
C00E C00F Ru01 70.33(10) . . ?
C00C C00G N004 109.07(15) . . ?
N005 C00H N007 111.17(17) . . ?
N007 C00I C00J 105.96(16) . . ?
C00I C00J N005 109.08(16) . . ?
C009 C00L C00M 113.43(15) . . ?
C009 C00L C00N 109.25(16) . . ?
C00M C00L C00N 110.45(17) . . ?

loop_
_geom_bond_atom_site_label_1
_geom_bond_atom_site_label_2
_geom_bond_distance
_geom_bond_site_symmetry_2
_geom_bond_publ_flag
Ru01 Cl02 2.4203(4) . ?
Ru01 N004 2.1118(13) . ?
Ru01 N005 2.1106(14) . ?
Ru01 C008 2.1766(16) . ?
Ru01 C009 2.2142(16) . ?
Ru01 C00A 2.2071(17) . ?
Ru01 C00B 2.1940(16) . ?
Ru01 C00E 2.1676(17) . ?
Ru01 C00F 2.1821(17) . ?
N004 C00D 1.324(2) . ?
N004 C00G 1.383(2) . ?
N005 C00H 1.318(2) . ?
N005 C00J 1.392(2) . ?
N006 C00C 1.370(2) . ?
N006 C00D 1.342(2) . ?
N007 C00H 1.342(2) . ?
N007 C00I 1.357(3) . ?
C008 C009 1.425(2) . ?
C008 C00B 1.410(2) . ?
C009 C00E 1.418(2) . ?
C009 C00L 1.511(2) . ?
C00A C00B 1.427(2) . ?
C00A C00F 1.410(2) . ?
C00A C00K 1.501(2) . ?
C00C C00G 1.362(2) . ?
C00E C00F 1.425(2) . ?
C00I C00J 1.366(3) . ?
C00L C00M 1.532(3) . ?
C00L C00N 1.538(3) . ?

loop_
_smtbx_masks_void_nr
_smtbx_masks_void_average_x
_smtbx_masks_void_average_y
_smtbx_masks_void_average_z
_smtbx_masks_void_volume
_smtbx_masks_void_count_electrons
_smtbx_masks_void_content
1 0.000 0.500 0.000 183.5 42.2 ?
2 0.500 0.000 0.500 183.5 42.2 ?
